data_7054164
loop_
_publ_author_name
'Herlitschke, M.'
'Tchougr\'eeff, A. L.'
'Soudackov, A. V.'
'Klobes, B.'
'Stork, L.'
'Dronskowski, R.'
'Hermann, R. P.'

_publ_section_title
;
 Magnetism and lattice dynamics of FeNCN compared to FeO
;
_journal_issue 10
_journal_name_full 'New J. Chem.'
_journal_page_first 4670
_journal_paper_doi 10.1039/C4NJ00097H
_journal_volume 38
_journal_year 2014
_chemical_formula_structural 'Fe (N C N)'
_chemical_formula_sum 'C Fe N2'
_chemical_name_structure_type FeNCN
_chemical_name_systematic 'Iron(II) cyanamide'
_space_group_IT_number 194
_symmetry_Int_Tables_number 194
_symmetry_space_group_name_Hall '-P 6c 2c'
_symmetry_space_group_name_H-M 'P 63/m m c'
_audit_creation_date 2009-08-01
_audit_update_record 2011-02-01
_cell_angle_alpha 90.
_cell_angle_beta 90.
_cell_angle_gamma 120.
_cell_formula_units_Z 2
_cell_length_a 3.2689(2)
_cell_length_b 3.2689(2)
_cell_length_c 9.4008(12)
_cell_measurement_temperature 293.
_cell_volume 86.996(13)
_exptl_crystal_density_diffrn 3.66
_refine_ls_R_factor_all 0.0545
_cod_data_source_file c4nj00097h1.cif
_cod_data_source_block 419223-ICSD
_cod_depositor_comments 'Adding full bibliography for 7054164.cif.'
_cod_original_cell_volume 86.99
_cod_original_formula_sum 'C1 Fe1 N2'
_cod_database_code 7054164

loop_
_symmetry_equiv_pos_site_id
_symmetry_equiv_pos_as_xyz
1 'x, x-y, -z+1/2'
2 '-x+y, y, -z+1/2'
3 '-y, -x, -z+1/2'
4 '-x+y, -x, -z+1/2'
5 '-y, x-y, -z+1/2'
6 'x, y, -z+1/2'
7 '-x, -x+y, z+1/2'
8 'x-y, -y, z+1/2'
9 'y, x, z+1/2'
10 'x-y, x, z+1/2'
11 'y, -x+y, z+1/2'
12 '-x, -y, z+1/2'
13 '-x, -x+y, -z'
14 'x-y, -y, -z'
15 'y, x, -z'
16 'x-y, x, -z'
17 'y, -x+y, -z'
18 '-x, -y, -z'
19 'x, x-y, z'
20 '-x+y, y, z'
21 '-y, -x, z'
22 '-x+y, -x, z'
23 '-y, x-y, z'
24 'x, y, z'

loop_
_atom_site_aniso_label
_atom_site_aniso_type_symbol
_atom_site_aniso_U_11
_atom_site_aniso_U_22
_atom_site_aniso_U_33
_atom_site_aniso_U_12
_atom_site_aniso_U_13
_atom_site_aniso_U_23
Fe1 Fe2+ 0.0106(10) 0.0106(10) 0.0196(13) 0.0053(5) 0. 0.

loop_
_atom_site_label
_atom_site_type_symbol
_atom_site_symmetry_multiplicity
_atom_site_Wyckoff_symbol
_atom_site_fract_x
_atom_site_fract_y
_atom_site_fract_z
_atom_site_B_iso_or_equiv
_atom_site_occupancy
_atom_site_attached_hydrogens
Fe1 Fe2+ 2 a 1. 0. 0.5 0.0136(9) 1 0
N1 N3- 4 f 0.6667 0.3333 0.3795(11) 0.015(2) 1 0
C1 C4+ 2 d 0.6667 0.3333 0.25 0.012(3) 1 0

loop_
_atom_type_symbol
_atom_type_oxidation_number
Fe2+ 2
N3- -3
C4+ 4

loop_
_citation_id
_citation_year
_citation_page_first
_citation_page_last
primary 2009 1558 1561
